data_2223908
loop_
_publ_author_name
'Zhang, Hui'
'Jian, Fang-fang'

_publ_section_title
;
 (<i>Z</i>)-4-Amino-1,2,5-oxadiazole-3-carboxamide oxime
;
_journal_coeditor_code LH2924
_journal_issue 11
_journal_name_full 'Acta Crystallographica Section E'
_journal_page_first o2911
_journal_paper_doi 10.1107/S1600536809044432
_journal_volume 65
_journal_year 2009
_chemical_formula_iupac 'C3 H5 N5 O2'
_chemical_formula_moiety 'C3 H5 N5 O2'
_chemical_formula_sum 'C3 H5 N5 O2'
_chemical_formula_weight 143.12
_chemical_name_systematic
;
(<i>Z</i>)-4-Amino-1,2,5-oxadiazole-3-carboxamide oxime
;
_space_group_IT_number 14
_symmetry_cell_setting monoclinic
_symmetry_space_group_name_Hall '-P 2ybc'
_symmetry_space_group_name_H-M 'P 1 21/c 1'
_atom_sites_solution_hydrogens geom
_atom_sites_solution_primary direct
_atom_sites_solution_secondary difmap
_cell_angle_alpha 90.00
_cell_angle_beta 96.53(3)
_cell_angle_gamma 90.00
_cell_formula_units_Z 12
_cell_length_a 7.6514(15)
_cell_length_b 11.712(2)
_cell_length_c 19.218(4)
_cell_measurement_reflns_used 3891
_cell_measurement_temperature 293(2)
_cell_measurement_theta_max 27.47
_cell_measurement_theta_min 3.19
_cell_volume 1711.0(6)
_computing_cell_refinement 'SAINT (Bruker, 1997)'
_computing_data_collection 'SMART (Bruker, 1997)'
_computing_data_reduction 'SAINT (Bruker, 1997)'
_computing_molecular_graphics 'SHELXTL (Sheldrick, 2008)'
_computing_publication_material 'SHELXTL (Sheldrick, 2008)'
_computing_structure_refinement 'SHELXL97 (Sheldrick, 2008)'
_computing_structure_solution 'SHELXS97 (Sheldrick, 2008)'
_diffrn_ambient_temperature 293(2)
_diffrn_measured_fraction_theta_full 0.998
_diffrn_measured_fraction_theta_max 0.998
_diffrn_measurement_device_type 'Bruker SMART CCD'
_diffrn_measurement_method '\f and \w'
_diffrn_radiation_monochromator graphite
_diffrn_radiation_source 'fine-focus sealed tube'
_diffrn_radiation_type MoK\a
_diffrn_radiation_wavelength 0.71073
_diffrn_reflns_av_R_equivalents 0.0176
_diffrn_reflns_av_sigmaI/netI 0.0149
_diffrn_reflns_limit_h_max 9
_diffrn_reflns_limit_h_min -8
_diffrn_reflns_limit_k_max 15
_diffrn_reflns_limit_k_min -15
_diffrn_reflns_limit_l_max 24
_diffrn_reflns_limit_l_min -24
_diffrn_reflns_number 16421
_diffrn_reflns_theta_full 27.47
_diffrn_reflns_theta_max 27.47
_diffrn_reflns_theta_min 3.19
_exptl_absorpt_coefficient_mu 0.141
_exptl_absorpt_correction_type none
_exptl_crystal_colour yellow
_exptl_crystal_density_diffrn 1.667
_exptl_crystal_density_method 'not measured'
_exptl_crystal_description bar
_exptl_crystal_F_000 888
_exptl_crystal_size_max 0.20
_exptl_crystal_size_mid 0.15
_exptl_crystal_size_min 0.10
_refine_diff_density_max 0.414
_refine_diff_density_min -0.274
_refine_ls_extinction_method none
_refine_ls_goodness_of_fit_ref 0.879
_refine_ls_hydrogen_treatment constr
_refine_ls_matrix_type full
_refine_ls_number_parameters 271
_refine_ls_number_reflns 3891
_refine_ls_number_restraints 0
_refine_ls_restrained_S_all 0.879
_refine_ls_R_factor_all 0.0517
_refine_ls_R_factor_gt 0.0414
_refine_ls_shift/su_max 0.000
_refine_ls_shift/su_mean 0.000
_refine_ls_structure_factor_coef Fsqd
_refine_ls_weighting_details 'calc w=1/[\s^2^(Fo^2^)+(0.0979P)^2^+0.2809P] where P=(Fo^2^+2Fc^2^)/3'
_refine_ls_weighting_scheme calc
_refine_ls_wR_factor_gt 0.1224
_refine_ls_wR_factor_ref 0.1305
_reflns_number_gt 2954
_reflns_number_total 3891
_reflns_threshold_expression I>2\s(I)
_cod_data_source_file lh2924.cif
_cod_data_source_block I
_cod_depositor_comments
;
The following automatic conversions were performed:
'_symmetry_cell_setting' value 'Monoclinic' changed to 'monoclinic'
according to '/home/saulius/struct/CIF-dictionaries/cif_core.dic'
dictionary named 'cif_core.dic' version 2.4.1 from 2010-06-29.

Automatic conversion script
Id: cif_fix_enum 1527 2010-12-29 10:47:43Z saulius 

The following automatic conversions were performed:

'_symmetry_cell_setting' value 'Monoclinic' changed to 'monoclinic'
according to /home/saulius/struct/CIF-dictionaries/cif_core.dic
dictionary named 'cif_core.dic' version 2.4.1 from 2010-06-29.

Automatic conversion script
Id: cif_fix_values 1715 2011-07-08 13:25:40Z adriana 
;
_cod_original_cell_volume 1710.9(6)
_cod_original_sg_symbol_H-M 'P 21/c'
_cod_database_code 2223908
_cod_database_fobs_code 2223908

loop_
_symmetry_equiv_pos_as_xyz
'x, y, z'
'-x, y+1/2, -z+1/2'
'-x, -y, -z'
'x, -y-1/2, z-1/2'

loop_
_atom_site_type_symbol
_atom_site_label
_atom_site_fract_x
_atom_site_fract_y
_atom_site_fract_z
_atom_site_U_iso_or_equiv
_atom_site_adp_type
_atom_site_calc_flag
_atom_site_refinement_flags
_atom_site_occupancy
_atom_site_disorder_assembly
_atom_site_disorder_group
O O2C 0.33315(11) 0.21704(8) 0.19898(5) 0.0347(2) Uani d . 1 . .
H H2CA 0.3466 0.2671 0.2289 0.042 Uiso d R 1 . .
N N4C 0.50875(13) 0.20169(9) 0.18228(5) 0.0286(2) Uani d . 1 . .
O O1C 0.87029(12) 0.05568(9) 0.03919(5) 0.0401(3) Uani d . 1 . .
N N2C 0.69431(13) 0.05829(9) 0.04686(6) 0.0329(3) Uani d . 1 . .
C C3C 0.50579(14) 0.14024(9) 0.12631(6) 0.0246(3) Uani d . 1 . .
C C2C 0.67858(15) 0.11797(9) 0.10272(6) 0.0245(3) Uani d . 1 . .
N N5C 0.36404(14) 0.09580(10) 0.08818(6) 0.0388(3) Uani d . 1 . .
H H5CA 0.2608 0.1073 0.1004 0.047 Uiso calc R 1 . .
H H5CB 0.3765 0.0558 0.0515 0.047 Uiso calc R 1 . .
N N1C 0.89742(14) 0.21284(9) 0.19346(5) 0.0333(3) Uani d . 1 . .
H H1CA 0.9980 0.2464 0.1975 0.040 Uiso d R 1 . .
H H1CB 0.8122 0.2534 0.2056 0.040 Uiso d R 1 . .
C C1C 0.85080(14) 0.15425(10) 0.13211(6) 0.0261(3) Uani d . 1 . .
N N3C 0.96673(14) 0.11600(10) 0.09296(6) 0.0355(3) Uani d . 1 . .
O O2A 0.32799(11) 0.39453(7) 0.29805(4) 0.0308(2) Uani d . 1 . .
H H2 0.3073 0.4390 0.2652 0.037 Uiso d R 1 . .
N N4A 0.15351(12) 0.37447(9) 0.31574(5) 0.0275(2) Uani d . 1 . .
C C3A 0.15895(14) 0.31171(9) 0.37121(6) 0.0230(2) Uani d . 1 . .
O O1A -0.21344(12) 0.22039(9) 0.45154(5) 0.0401(3) Uani d . 1 . .
N N5A 0.30087(14) 0.26718(10) 0.40878(6) 0.0380(3) Uani d . 1 . .
H H5AA 0.4039 0.2795 0.3966 0.046 Uiso calc R 1 . .
H H5AB 0.2889 0.2263 0.4451 0.046 Uiso calc R 1 . .
N N2A -0.03621(13) 0.22429(9) 0.44691(6) 0.0318(3) Uani d . 1 . .
N N1A -0.22143(14) 0.38907(10) 0.30266(6) 0.0376(3) Uani d . 1 . .
H H1AA -0.3287 0.4043 0.2870 0.045 Uiso calc R 1 . .
H H1AB -0.1370 0.4140 0.2809 0.045 Uiso calc R 1 . .
C C2A -0.01584(14) 0.28737(10) 0.39297(6) 0.0249(3) Uani d . 1 . .
C C1A -0.18545(15) 0.32568(10) 0.36160(6) 0.0279(3) Uani d . 1 . .
N N3A -0.30561(14) 0.28438(10) 0.39787(6) 0.0377(3) Uani d . 1 . .
O O2B -0.00634(11) 0.55083(8) 0.19706(5) 0.0322(2) Uani d . 1 . .
H H2BA 0.0138 0.5963 0.2294 0.039 Uiso d R 1 . .
O O1B 0.52696(12) 0.37960(9) 0.03821(5) 0.0398(3) Uani d . 1 . .
N N4B 0.16666(12) 0.52895(9) 0.17977(5) 0.0268(2) Uani d . 1 . .
C C3B 0.16061(14) 0.47025(9) 0.12245(6) 0.0235(2) Uani d . 1 . .
C C2B 0.33383(14) 0.44556(9) 0.09947(6) 0.0236(2) Uani d . 1 . .
C C1B 0.50497(14) 0.48252(10) 0.12947(6) 0.0260(3) Uani d . 1 . .
N N1B 0.54677(14) 0.54437(10) 0.18905(6) 0.0346(3) Uani d . 1 . .
H H1BA 0.6551 0.5585 0.2035 0.042 Uiso calc R 1 . .
H H1BB 0.4648 0.5693 0.2122 0.042 Uiso calc R 1 . .
N N5B 0.01713(13) 0.43080(10) 0.08336(6) 0.0363(3) Uani d . 1 . .
H H5BA -0.0856 0.4439 0.0957 0.044 Uiso calc R 1 . .
H H5BB 0.0277 0.3924 0.0459 0.044 Uiso calc R 1 . .
N N2B 0.35054(13) 0.38407(9) 0.04455(6) 0.0328(3) Uani d . 1 . .
N N3B 0.62218(14) 0.44196(10) 0.09165(6) 0.0353(3) Uani d . 1 . .

loop_
_atom_site_aniso_label
_atom_site_aniso_U_11
_atom_site_aniso_U_22
_atom_site_aniso_U_33
_atom_site_aniso_U_12
_atom_site_aniso_U_13
_atom_site_aniso_U_23
O2C 0.0275(5) 0.0428(5) 0.0354(5) 0.0058(4) 0.0103(4) -0.0068(4)
N4C 0.0221(5) 0.0355(5) 0.0290(5) 0.0019(4) 0.0066(4) -0.0024(4)
O1C 0.0256(5) 0.0562(6) 0.0402(5) 0.0016(4) 0.0112(4) -0.0122(4)
N2C 0.0227(5) 0.0427(6) 0.0341(6) -0.0002(4) 0.0074(4) -0.0072(5)
C3C 0.0202(5) 0.0271(5) 0.0272(6) 0.0008(4) 0.0053(4) 0.0021(4)
C2C 0.0209(6) 0.0276(5) 0.0253(6) 0.0005(4) 0.0036(4) 0.0020(4)
N5C 0.0209(5) 0.0532(7) 0.0430(7) -0.0033(5) 0.0069(5) -0.0193(5)
N1C 0.0265(5) 0.0407(6) 0.0323(6) -0.0065(4) 0.0016(4) -0.0011(4)
C1C 0.0203(6) 0.0308(6) 0.0275(6) -0.0001(4) 0.0039(4) 0.0056(4)
N3C 0.0244(5) 0.0470(6) 0.0358(6) -0.0007(4) 0.0064(4) -0.0026(5)
O2A 0.0260(4) 0.0395(5) 0.0282(5) -0.0026(3) 0.0086(3) 0.0051(4)
N4A 0.0202(5) 0.0359(5) 0.0270(5) -0.0001(4) 0.0048(4) 0.0034(4)
C3A 0.0192(5) 0.0264(5) 0.0237(6) 0.0007(4) 0.0039(4) -0.0013(4)
O1A 0.0249(5) 0.0514(6) 0.0460(6) -0.0017(4) 0.0132(4) 0.0107(4)
N5A 0.0189(5) 0.0557(7) 0.0397(6) 0.0051(5) 0.0049(4) 0.0211(5)
N2A 0.0225(5) 0.0391(6) 0.0349(6) -0.0005(4) 0.0083(4) 0.0059(4)
N1A 0.0246(5) 0.0492(7) 0.0382(6) 0.0073(5) -0.0004(4) 0.0059(5)
C2A 0.0198(6) 0.0286(5) 0.0263(6) 0.0009(4) 0.0037(4) -0.0019(4)
C1A 0.0193(6) 0.0321(6) 0.0321(6) 0.0009(4) 0.0026(5) -0.0054(5)
N3A 0.0216(5) 0.0469(6) 0.0451(7) 0.0012(5) 0.0066(5) 0.0017(5)
O2B 0.0227(4) 0.0439(5) 0.0307(5) 0.0038(4) 0.0067(3) -0.0051(4)
O1B 0.0241(5) 0.0566(6) 0.0404(5) 0.0014(4) 0.0108(4) -0.0122(4)
N4B 0.0195(5) 0.0359(5) 0.0254(5) 0.0014(4) 0.0050(4) -0.0011(4)
C3B 0.0192(5) 0.0274(5) 0.0241(6) -0.0001(4) 0.0033(4) 0.0034(4)
C2B 0.0204(6) 0.0274(5) 0.0233(5) -0.0003(4) 0.0032(4) 0.0021(4)
C1B 0.0187(5) 0.0305(6) 0.0287(6) -0.0013(4) 0.0028(4) 0.0050(4)
N1B 0.0258(5) 0.0437(6) 0.0332(6) -0.0051(4) -0.0012(4) -0.0059(5)
N5B 0.0189(5) 0.0530(7) 0.0371(6) -0.0025(5) 0.0036(4) -0.0158(5)
N2B 0.0218(5) 0.0444(6) 0.0331(6) -0.0007(4) 0.0072(4) -0.0072(5)
N3B 0.0231(5) 0.0469(6) 0.0362(6) -0.0013(4) 0.0053(4) -0.0031(5)

loop_
_atom_type_symbol
_atom_type_description
_atom_type_scat_dispersion_real
_atom_type_scat_dispersion_imag
_atom_type_scat_source
C C 0.0033 0.0016 'International Tables Vol C Tables 4.2.6.8 and 6.1.1.4'
H H 0.0000 0.0000 'International Tables Vol C Tables 4.2.6.8 and 6.1.1.4'
N N 0.0061 0.0033 'International Tables Vol C Tables 4.2.6.8 and 6.1.1.4'
O O 0.0106 0.0060 'International Tables Vol C Tables 4.2.6.8 and 6.1.1.4'

loop_
_geom_angle_atom_site_label_1
_geom_angle_atom_site_label_2
_geom_angle_atom_site_label_3
_geom_angle_site_symmetry_1
_geom_angle_site_symmetry_3
_geom_angle
_geom_angle_publ_flag
N4C O2C H2CA . . 101.7 ?
C3C N4C O2C . . 109.23(10) ?
N2C O1C N3C . . 110.66(9) ?
C2C N2C O1C . . 106.59(10) ?
N4C C3C N5C . . 127.35(11) ?
N4C C3C C2C . . 115.13(10) ?
N5C C3C C2C . . 117.52(11) ?
N2C C2C C1C . . 108.48(10) ?
N2C C2C C3C . . 121.49(11) ?
C1C C2C C3C . . 130.03(11) ?
C3C N5C H5CA . . 120.0 ?
C3C N5C H5CB . . 120.0 ?
H5CA N5C H5CB . . 120.0 ?
C1C N1C H1CA . . 116.6 ?
C1C N1C H1CB . . 112.2 ?
H1CA N1C H1CB . . 114.9 ?
N3C C1C N1C . . 122.54(11) ?
N3C C1C C2C . . 108.95(11) ?
N1C C1C C2C . . 128.38(11) ?
C1C N3C O1C . . 105.32(10) ?
N4A O2A H2 . . 100.6 ?
C3A N4A O2A . . 110.21(9) ?
N4A C3A N5A . . 127.92(11) ?
N4A C3A C2A . . 113.53(10) ?
N5A C3A C2A . . 118.55(10) ?
N2A O1A N3A . . 110.73(9) ?
C3A N5A H5AA . . 120.0 ?
C3A N5A H5AB . . 120.0 ?
H5AA N5A H5AB . . 120.0 ?
C2A N2A O1A . . 106.31(10) ?
C1A N1A H1AA . . 120.0 ?
C1A N1A H1AB . . 120.0 ?
H1AA N1A H1AB . . 120.0 ?
N2A C2A C1A . . 109.14(10) ?
N2A C2A C3A . . 122.18(10) ?
C1A C2A C3A . . 128.68(11) ?
N3A C1A N1A . . 124.01(11) ?
N3A C1A C2A . . 108.45(11) ?
N1A C1A C2A . . 127.47(11) ?
C1A N3A O1A . . 105.37(10) ?
N4B O2B H2BA . . 101.2 ?
N2B O1B N3B . . 110.58(9) ?
C3B N4B O2B . . 110.48(9) ?
N4B C3B N5B . . 127.43(11) ?
N4B C3B C2B . . 114.40(10) ?
N5B C3B C2B . . 118.18(10) ?
N2B C2B C1B . . 108.93(10) ?
N2B C2B C3B . . 121.93(10) ?
C1B C2B C3B . . 129.13(11) ?
N3B C1B N1B . . 123.41(11) ?
N3B C1B C2B . . 108.63(11) ?
N1B C1B C2B . . 127.88(11) ?
C1B N1B H1BA . . 120.0 ?
C1B N1B H1BB . . 120.0 ?
H1BA N1B H1BB . . 120.0 ?
C3B N5B H5BA . . 120.0 ?
C3B N5B H5BB . . 120.0 ?
H5BA N5B H5BB . . 120.0 ?
C2B N2B O1B . . 106.45(10) ?
C1B N3B O1B . . 105.40(10) ?

loop_
_geom_bond_atom_site_label_1
_geom_bond_atom_site_label_2
_geom_bond_site_symmetry_2
_geom_bond_distance
_geom_bond_publ_flag
O2C N4C . 1.4278(12) ?
O2C H2CA . 0.8200 ?
N4C C3C . 1.2922(15) ?
O1C N2C . 1.3715(13) ?
O1C N3C . 1.3921(15) ?
N2C C2C . 1.2979(16) ?
C3C N5C . 1.3429(15) ?
C3C C2C . 1.4690(16) ?
C2C C1C . 1.4375(16) ?
N5C H5CA . 0.8600 ?
N5C H5CB . 0.8600 ?
N1C C1C . 1.3757(16) ?
N1C H1CA . 0.8600 ?
N1C H1CB . 0.8600 ?
C1C N3C . 1.3059(16) ?
O2A N4A . 1.4339(12) ?
O2A H2 . 0.8199 ?
N4A C3A . 1.2916(15) ?
C3A N5A . 1.3394(15) ?
C3A C2A . 1.4738(15) ?
O1A N2A . 1.3698(13) ?
O1A N3A . 1.3990(15) ?
N5A H5AA . 0.8600 ?
N5A H5AB . 0.8600 ?
N2A C2A . 1.2966(15) ?
N1A C1A . 1.3560(16) ?
N1A H1AA . 0.8600 ?
N1A H1AB . 0.8600 ?
C2A C1A . 1.4391(16) ?
C1A N3A . 1.3080(16) ?
O2B N4B . 1.4242(12) ?
O2B H2BA . 0.8199 ?
O1B N2B . 1.3701(13) ?
O1B N3B . 1.3959(15) ?
N4B C3B . 1.2949(15) ?
C3B N5B . 1.3399(15) ?
C3B C2B . 1.4725(15) ?
C2B N2B . 1.2959(15) ?
C2B C1B . 1.4361(15) ?
C1B N3B . 1.3063(15) ?
C1B N1B . 1.3620(16) ?
N1B H1BA . 0.8600 ?
N1B H1BB . 0.8600 ?
N5B H5BA . 0.8600 ?
N5B H5BB . 0.8600 ?

loop_
_geom_hbond_atom_site_label_D
_geom_hbond_atom_site_label_H
_geom_hbond_atom_site_label_A
_geom_hbond_site_symmetry_A
_geom_hbond_distance_DH
_geom_hbond_distance_HA
_geom_hbond_distance_DA
_geom_hbond_angle_DHA
_geom_hbond_publ_flag
O2C H2CA O2A . 0.82 2.01 2.8222(14) 169 y
O2A H2 N4B . 0.82 2.14 2.9208(14) 160 y
N5C H5CA N3C 1_455 0.86 2.24 3.0610(17) 160 y
N5C H5CB N2C 3_655 0.86 2.33 3.1508(17) 160 y
N1C H1CA O2C 1_655 0.86 2.58 3.3239(15) 145 y
N1C H1CB N1A 1_655 0.86 2.49 3.1504(17) 135 y
N1C H1CB N4C . 0.86 2.39 2.9600(16) 124 y
N5A H5AA N3A 1_655 0.86 2.22 3.0486(17) 162 y
N5A H5AB N2B 4_566 0.86 2.31 3.1409(17) 162 y
N1A H1AA N1B 1_455 0.86 2.60 3.2156(17) 130 y
N1A H1AB O2B . 0.86 2.56 3.3430(17) 153 y
N1A H1AB N4A . 0.86 2.29 2.8563(15) 123 y
O2B H2BA N1C 2_655 0.82 2.07 2.8849(15) 171 y
N1B H1BB N4B . 0.86 2.34 2.8992(15) 123 y
N1B H1BB N4C 2_655 0.86 2.54 3.1510(17) 129 y
N5B H5BA N3B 1_455 0.86 2.23 3.0470(16) 159 y
N5B H5BB N2A 4_565 0.86 2.35 3.1779(17) 162 y
